data_1513833
loop_
_publ_author_name
'Tabata, Hidetsugu'
'Kayama, Susumu'
'Takahashi, Yuka'
'Tani, Norihiko'
'Wakamatsu, Shintaro'
'Tasaka, Tomohiko'
'Oshitari, Tetsuta'
'Natsugari, Hideaki'
'Takahashi, Hideyo'

_publ_section_title
;
 A complete gear system in N-benzoyl-carbazole derivatives.
;
_journal_issue 5
_journal_name_full 'Organic letters'
_journal_page_first 1514
_journal_page_last 1517
_journal_paper_doi 10.1021/ol500417t
_journal_volume 16
_journal_year 2014
_chemical_absolute_configuration 'CHOOSE rm ad rmad syn or unk'
_chemical_formula_moiety 'C23 H19 Br I N O'
_chemical_formula_sum 'C23 H19 Br I N O'
_chemical_formula_weight 532.22
_space_group_IT_number 19
_symmetry_cell_setting orthorhombic
_symmetry_Int_Tables_number 19
_symmetry_space_group_name_Hall 'P 2ac 2ab'
_symmetry_space_group_name_H-M 'P 21 21 21'
_atom_sites_solution_hydrogens geom
_atom_sites_solution_primary direct
_atom_sites_solution_secondary difmap
_cell_angle_alpha 90.0000
_cell_angle_beta 90.0000
_cell_angle_gamma 90.0000
_cell_formula_units_Z 8
_cell_length_a 8.90819(16)
_cell_length_b 9.29032(17)
_cell_length_c 48.8609(9)
_cell_measurement_reflns_used 27568
_cell_measurement_temperature 173
_cell_measurement_theta_max 68.33
_cell_measurement_theta_min 3.62
_cell_volume 4043.72(13)
_computing_cell_refinement 'RAPID AUTO'
_computing_data_collection 'RAPID AUTO (Rigaku, ????)'
_computing_data_reduction 'RAPID AUTO'
_computing_molecular_graphics 'CrystalStructure 4.0'
_computing_publication_material 'CrystalStructure 4.0 (Rigaku, 2010)'
_computing_structure_refinement 'CRYSTALS (Carruthers, et al., 1999)'
_computing_structure_solution 'SIR92 (Altomare, et al., 1994)'
_diffrn_ambient_temperature 173
_diffrn_detector_area_resol_mean 10.000
_diffrn_measured_fraction_theta_full 0.999
_diffrn_measured_fraction_theta_max 0.999
_diffrn_measurement_device_type 'Rigaku R-AXIS RAPID'
_diffrn_measurement_method \w
_diffrn_radiation_type 'Cu K\a'
_diffrn_radiation_wavelength 1.54187
_diffrn_reflns_av_R_equivalents 0.0950
_diffrn_reflns_limit_h_max 10
_diffrn_reflns_limit_h_min -10
_diffrn_reflns_limit_k_max 11
_diffrn_reflns_limit_k_min -11
_diffrn_reflns_limit_l_max 57
_diffrn_reflns_limit_l_min -58
_diffrn_reflns_number 45773
_diffrn_reflns_theta_full 68.19
_diffrn_reflns_theta_max 68.19
_diffrn_standards_number 0
_exptl_absorpt_coefficient_mu 14.848
_exptl_absorpt_correction_T_max 0.227
_exptl_absorpt_correction_T_min 0.178
_exptl_absorpt_correction_type multi-scan
_exptl_absorpt_process_details 'ABSCOR (Rigaku, 1995)'
_exptl_crystal_colour colorless
_exptl_crystal_density_diffrn 1.748
_exptl_crystal_density_method 'not measured'
_exptl_crystal_description block
_exptl_crystal_F_000 2080.00
_exptl_crystal_size_max 0.200
_exptl_crystal_size_mid 0.150
_exptl_crystal_size_min 0.100
_refine_diff_density_max 1.410
_refine_diff_density_min -1.670
_refine_ls_abs_structure_details 'Flack, H. D. (1983), Acta Cryst. A39, 876-881.  3147 Friedel Pairs'
_refine_ls_abs_structure_Flack 0.016(5)
_refine_ls_extinction_coef 19(2)
_refine_ls_extinction_method 'Larson (1970) Crystallographic Computing eq. 22'
_refine_ls_goodness_of_fit_ref 1.268
_refine_ls_hydrogen_treatment constr
_refine_ls_number_parameters 527
_refine_ls_number_reflns 7376
_refine_ls_R_factor_gt 0.0471
_refine_ls_shift/su_max 0.000
_refine_ls_structure_factor_coef Fsqd
_refine_ls_weighting_details 'w = 1/\s^2^(Fo^2^)'
_refine_ls_weighting_scheme sigma
_refine_ls_wR_factor_ref 0.0856
_reflns_number_gt 6036
_reflns_number_total 7376
_reflns_threshold_expression F^2^>2.0\s(F^2^)
_cod_data_source_file ol500417t_si_002.cif
_cod_data_source_block 130726-2
_cod_database_code 1513833

loop_
_symmetry_equiv_pos_site_id
_symmetry_equiv_pos_as_xyz
1 +X,+Y,+Z
2 1/2+X,1/2-Y,-Z
3 -X,1/2+Y,1/2-Z
4 1/2-X,-Y,1/2+Z

loop_
_atom_site_label
_atom_site_type_symbol
_atom_site_fract_x
_atom_site_fract_y
_atom_site_fract_z
_atom_site_U_iso_or_equiv
_atom_site_adp_type
_atom_site_occupancy
_atom_site_symmetry_multiplicity
_atom_site_calc_flag
_atom_site_refinement_flags
I1 I 0.27811(6) -0.28336(5) 0.420310(10) 0.04758(17) Uani 1.0 4 d .
I2 I 0.70374(7) -0.11982(5) 0.254070(10) 0.05179(18) Uani 1.0 4 d .
Br1 Br 0.30355(10) 0.54419(8) 0.347190(10) 0.0459(3) Uani 1.0 4 d .
Br2 Br 0.81111(10) -0.43329(8) 0.402090(10) 0.0491(3) Uani 1.0 4 d .
O1 O 0.1772(5) 0.0518(5) 0.45233(8) 0.0394(16) Uani 1.0 4 d .
O2 O 0.9684(6) 0.0721(6) 0.30043(8) 0.0400(16) Uani 1.0 4 d .
N1 N 0.4040(6) 0.0783(6) 0.43155(10) 0.0256(17) Uani 1.0 4 d .
N2 N 0.7326(6) 0.0339(6) 0.31706(9) 0.0262(16) Uani 1.0 4 d .
C1 C 0.4838(8) 0.2303(8) 0.39758(11) 0.028(2) Uani 1.0 4 d .
C2 C 0.4648(8) 0.3378(7) 0.37809(12) 0.030(3) Uani 1.0 4 d .
C3 C 0.3264(8) 0.3958(7) 0.37395(11) 0.029(2) Uani 1.0 4 d .
C4 C 0.2044(8) 0.3543(7) 0.38865(11) 0.032(2) Uani 1.0 4 d .
C5 C 0.2209(8) 0.2465(7) 0.40840(12) 0.031(2) Uani 1.0 4 d .
C6 C 0.3577(8) 0.1875(7) 0.41279(12) 0.027(2) Uani 1.0 4 d .
C7 C 0.5638(8) 0.0547(8) 0.42741(12) 0.031(3) Uani 1.0 4 d .
C8 C 0.6645(7) -0.0410(8) 0.43965(12) 0.030(2) Uani 1.0 4 d .
C9 C 0.8108(8) -0.0425(8) 0.43101(12) 0.034(3) Uani 1.0 4 d .
C10 C 0.8576(8) 0.0488(7) 0.40976(13) 0.035(3) Uani 1.0 4 d .
C11 C 0.7600(7) 0.1445(7) 0.39785(12) 0.030(2) Uani 1.0 4 d .
C12 C 0.6115(8) 0.1466(7) 0.40651(12) 0.025(2) Uani 1.0 4 d .
C13 C 0.3102(9) 0.0186(8) 0.45143(12) 0.029(2) Uani 1.0 4 d .
C14 C 0.3720(8) -0.0981(8) 0.46936(12) 0.030(2) Uani 1.0 4 d .
C15 C 0.3689(8) -0.2394(8) 0.45945(12) 0.034(3) Uani 1.0 4 d .
C16 C 0.4198(8) -0.3542(8) 0.47445(13) 0.038(3) Uani 1.0 4 d .
C17 C 0.4706(9) -0.3282(9) 0.50036(14) 0.045(3) Uani 1.0 4 d .
C18 C 0.4714(9) -0.1920(9) 0.51128(14) 0.039(3) Uani 1.0 4 d .
C19 C 0.4263(8) -0.0732(9) 0.49642(13) 0.033(3) Uani 1.0 4 d .
C20 C 0.4274(9) 0.0760(8) 0.51065(13) 0.035(3) Uani 1.0 4 d .
C21 C 0.4341(11) 0.2068(8) 0.49196(13) 0.068(4) Uani 1.0 4 d .
C22 C 0.5624(10) 0.0895(9) 0.52953(17) 0.114(5) Uani 1.0 4 d .
C23 C 0.2837(10) 0.0881(9) 0.52743(14) 0.075(4) Uani 1.0 4 d .
C24 C 0.6468(7) -0.1146(8) 0.35095(12) 0.0221(19) Uani 1.0 4 d .
C25 C 0.6571(8) -0.2237(8) 0.37070(12) 0.032(3) Uani 1.0 4 d .
C26 C 0.7940(8) -0.2862(7) 0.37489(12) 0.033(2) Uani 1.0 4 d .
C27 C 0.9227(8) -0.2474(8) 0.36022(12) 0.032(3) Uani 1.0 4 d .
C28 C 0.9116(9) -0.1399(8) 0.34049(12) 0.035(3) Uani 1.0 4 d .
C29 C 0.7766(9) -0.0745(7) 0.33606(12) 0.031(2) Uani 1.0 4 d .
C30 C 0.5772(8) 0.0590(8) 0.32040(12) 0.025(2) Uani 1.0 4 d .
C31 C 0.4821(8) 0.1547(7) 0.30735(12) 0.031(3) Uani 1.0 4 d .
C32 C 0.3299(8) 0.1589(8) 0.31585(12) 0.036(3) Uani 1.0 4 d .
C33 C 0.2782(8) 0.0746(7) 0.33689(11) 0.030(2) Uani 1.0 4 d .
C34 C 0.3717(8) -0.0201(7) 0.34955(12) 0.026(2) Uani 1.0 4 d .
C35 C 0.5213(8) -0.0307(8) 0.34141(12) 0.028(2) Uani 1.0 4 d .
C36 C 0.8320(8) 0.0944(8) 0.29862(13) 0.030(3) Uani 1.0 4 d .
C37 C 0.7738(8) 0.1852(8) 0.27536(12) 0.030(2) Uani 1.0 4 d .
C38 C 0.7264(8) 0.1056(7) 0.25267(13) 0.036(3) Uani 1.0 4 d .
C39 C 0.6938(9) 0.1733(8) 0.22768(13) 0.040(3) Uani 1.0 4 d .
C40 C 0.7107(10) 0.3191(9) 0.22598(13) 0.051(3) Uani 1.0 4 d .
C41 C 0.7584(8) 0.3990(8) 0.24845(13) 0.045(3) Uani 1.0 4 d .
C42 C 0.7863(8) 0.3348(7) 0.27359(12) 0.030(2) Uani 1.0 4 d .
C43 C 0.8230(8) 0.4386(8) 0.29774(14) 0.038(3) Uani 1.0 4 d .
C44 C 0.9558(8) 0.5324(8) 0.29061(13) 0.050(3) Uani 1.0 4 d .
C45 C 0.6850(8) 0.5344(8) 0.30201(13) 0.049(3) Uani 1.0 4 d .
C46 C 0.8561(9) 0.3679(7) 0.32562(12) 0.048(3) Uani 1.0 4 d .
H1 H 0.5464 0.3703 0.3679 0.0357 Uiso 1.0 4 calc R
H2 H 0.1124 0.3991 0.3857 0.0381 Uiso 1.0 4 calc R
H3 H 0.1392 0.2134 0.4184 0.0371 Uiso 1.0 4 calc R
H4 H 0.6313 -0.1045 0.4531 0.0356 Uiso 1.0 4 calc R
H5 H 0.8804 -0.1005 0.4399 0.0412 Uiso 1.0 4 calc R
H6 H 0.9553 0.0393 0.4033 0.0421 Uiso 1.0 4 calc R
H7 H 0.7938 0.2089 0.3846 0.0354 Uiso 1.0 4 calc R
H8 H 0.4211 -0.4457 0.4667 0.0456 Uiso 1.0 4 calc R
H9 H 0.5036 -0.4051 0.5110 0.0544 Uiso 1.0 4 calc R
H10 H 0.5039 -0.1785 0.5292 0.0472 Uiso 1.0 4 calc R
H11 H 0.5171 0.1924 0.4797 0.0812 Uiso 1.0 4 calc R
H12 H 0.3433 0.2169 0.4815 0.0811 Uiso 1.0 4 calc R
H13 H 0.4506 0.2924 0.5025 0.0812 Uiso 1.0 4 calc R
H14 H 0.6508 0.0840 0.5184 0.1365 Uiso 1.0 4 calc R
H15 H 0.5618 0.0109 0.5423 0.1366 Uiso 1.0 4 calc R
H16 H 0.5622 0.1789 0.5394 0.1366 Uiso 1.0 4 calc R
H17 H 0.2012 0.0882 0.5148 0.0901 Uiso 1.0 4 calc R
H18 H 0.2821 0.1753 0.5380 0.0901 Uiso 1.0 4 calc R
H19 H 0.2749 0.0069 0.5395 0.0901 Uiso 1.0 4 calc R
H20 H 0.5728 -0.2549 0.3802 0.0392 Uiso 1.0 4 calc R
H21 H 1.0132 -0.2940 0.3636 0.0388 Uiso 1.0 4 calc R
H22 H 0.9946 -0.1138 0.3301 0.0420 Uiso 1.0 4 calc R
H23 H 0.5177 0.2127 0.2933 0.0371 Uiso 1.0 4 calc R
H24 H 0.2638 0.2213 0.3071 0.0434 Uiso 1.0 4 calc R
H25 H 0.1790 0.0831 0.3426 0.0359 Uiso 1.0 4 calc R
H26 H 0.3353 -0.0799 0.3633 0.0317 Uiso 1.0 4 calc R
H27 H 0.6643 0.1194 0.2126 0.0479 Uiso 1.0 4 calc R
H28 H 0.6851 0.3658 0.2098 0.0612 Uiso 1.0 4 calc R
H29 H 0.7778 0.4967 0.2462 0.0539 Uiso 1.0 4 calc R
H30 H 0.9363 0.5828 0.2738 0.0604 Uiso 1.0 4 calc R
H31 H 1.0407 0.4700 0.2882 0.0604 Uiso 1.0 4 calc R
H32 H 0.9768 0.6006 0.3049 0.0604 Uiso 1.0 4 calc R
H33 H 0.6454 0.5627 0.2845 0.0588 Uiso 1.0 4 calc R
H34 H 0.7100 0.6187 0.3124 0.0588 Uiso 1.0 4 calc R
H35 H 0.6110 0.4793 0.3117 0.0588 Uiso 1.0 4 calc R
H36 H 0.7722 0.3081 0.3304 0.0577 Uiso 1.0 4 calc R
H37 H 0.8721 0.4378 0.3398 0.0579 Uiso 1.0 4 calc R
H38 H 0.9442 0.3094 0.3237 0.0578 Uiso 1.0 4 calc R

loop_
_atom_site_aniso_label
_atom_site_aniso_U_11
_atom_site_aniso_U_22
_atom_site_aniso_U_33
_atom_site_aniso_U_12
_atom_site_aniso_U_13
_atom_site_aniso_U_23
I1 0.0657(4) 0.0477(4) 0.0293(3) -0.0156(4) 0.0017(3) -0.0070(3)
I2 0.0777(5) 0.0353(4) 0.0423(3) -0.0121(4) 0.0056(3) -0.0086(3)
Br1 0.0606(6) 0.0435(6) 0.0336(4) 0.0119(5) 0.0020(5) 0.0120(4)
Br2 0.0614(7) 0.0434(6) 0.0425(5) 0.0054(5) -0.0035(5) 0.0167(4)
O1 0.033(3) 0.046(4) 0.040(3) 0.008(3) 0.008(3) 0.012(3)
O2 0.034(3) 0.047(4) 0.039(3) 0.002(3) 0.003(3) 0.014(3)
N1 0.026(4) 0.025(4) 0.026(3) -0.002(3) 0.003(3) -0.003(3)
N2 0.030(4) 0.025(4) 0.024(3) 0.002(3) 0.005(3) 0.009(3)
C1 0.030(4) 0.034(5) 0.019(4) -0.009(4) -0.001(3) -0.003(4)
C2 0.045(5) 0.025(5) 0.019(4) -0.009(4) 0.005(4) -0.004(3)
C3 0.039(5) 0.027(5) 0.019(4) 0.009(4) -0.008(4) 0.001(3)
C4 0.033(5) 0.031(5) 0.032(4) 0.006(4) -0.002(4) 0.005(4)
C5 0.037(5) 0.028(5) 0.028(4) -0.009(4) -0.002(4) -0.008(4)
C6 0.038(5) 0.024(5) 0.020(4) 0.002(4) -0.004(3) 0.003(3)
C7 0.030(5) 0.033(5) 0.029(4) 0.006(4) -0.003(4) 0.000(4)
C8 0.028(4) 0.029(5) 0.032(4) -0.001(4) -0.001(4) 0.007(4)
C9 0.034(5) 0.037(5) 0.031(4) 0.010(4) 0.000(4) -0.001(4)
C10 0.021(4) 0.038(5) 0.046(5) 0.006(4) -0.002(4) -0.005(4)
C11 0.022(4) 0.029(5) 0.037(4) -0.004(4) 0.010(4) 0.007(4)
C12 0.031(4) 0.020(5) 0.024(4) -0.012(4) 0.007(4) -0.004(3)
C13 0.041(5) 0.021(5) 0.025(4) -0.007(4) 0.001(4) -0.007(3)
C14 0.031(4) 0.038(5) 0.021(4) 0.004(4) 0.003(4) 0.008(4)
C15 0.040(5) 0.035(5) 0.026(4) -0.015(4) 0.001(4) -0.009(4)
C16 0.048(5) 0.030(6) 0.036(5) -0.003(4) 0.009(4) 0.001(4)
C17 0.050(6) 0.044(7) 0.042(6) -0.004(5) 0.005(5) 0.020(5)
C18 0.059(6) 0.027(5) 0.032(5) -0.003(5) -0.011(4) 0.002(4)
C19 0.031(4) 0.039(6) 0.028(4) -0.001(4) 0.004(4) 0.007(4)
C20 0.050(6) 0.028(5) 0.028(4) -0.001(4) -0.005(4) -0.002(4)
C21 0.153(10) 0.012(5) 0.038(5) -0.010(6) 0.013(6) -0.011(4)
C22 0.115(9) 0.061(8) 0.166(10) 0.017(7) -0.105(8) -0.061(7)
C23 0.089(8) 0.057(7) 0.079(6) 0.000(7) 0.035(6) -0.009(5)
C24 0.024(4) 0.020(4) 0.022(4) -0.005(4) -0.004(3) -0.005(3)
C25 0.034(5) 0.032(5) 0.032(4) 0.005(4) 0.008(4) -0.003(4)
C26 0.046(5) 0.025(5) 0.028(4) 0.005(5) 0.001(4) 0.000(4)
C27 0.029(4) 0.031(5) 0.037(4) 0.003(4) -0.002(4) -0.004(4)
C28 0.043(5) 0.034(6) 0.029(4) 0.003(4) -0.002(4) 0.003(4)
C29 0.045(5) 0.022(5) 0.026(4) 0.003(4) 0.001(4) -0.007(3)
C30 0.024(4) 0.030(5) 0.022(4) 0.004(4) -0.004(3) 0.001(4)
C31 0.036(5) 0.033(5) 0.024(4) -0.003(4) -0.009(4) -0.003(4)
C32 0.035(5) 0.042(6) 0.031(4) -0.002(4) -0.003(4) -0.005(4)
C33 0.028(4) 0.035(5) 0.026(4) 0.003(4) 0.002(4) -0.000(4)
C34 0.028(4) 0.024(5) 0.027(4) -0.007(4) 0.004(4) -0.004(4)
C35 0.036(5) 0.027(5) 0.021(4) -0.004(4) 0.001(4) 0.002(4)
C36 0.034(5) 0.028(5) 0.027(4) 0.004(4) 0.002(4) -0.003(4)
C37 0.030(4) 0.032(5) 0.028(4) 0.004(4) 0.004(4) -0.003(4)
C38 0.044(5) 0.027(5) 0.036(4) -0.015(4) 0.007(4) -0.004(4)
C39 0.052(6) 0.040(5) 0.028(4) 0.004(5) 0.007(4) 0.000(4)
C40 0.074(7) 0.052(6) 0.028(4) 0.013(6) -0.002(5) 0.013(4)
C41 0.055(6) 0.039(5) 0.041(5) 0.006(5) 0.009(5) 0.006(4)
C42 0.035(5) 0.025(5) 0.030(4) 0.005(4) 0.005(4) -0.004(3)
C43 0.027(5) 0.038(6) 0.049(5) -0.002(4) 0.007(4) -0.009(4)
C44 0.043(6) 0.054(6) 0.054(6) -0.018(5) 0.014(5) -0.014(5)
C45 0.047(6) 0.039(6) 0.061(6) -0.014(5) 0.011(5) -0.012(5)
C46 0.082(7) 0.029(5) 0.033(5) -0.004(5) 0.008(5) -0.005(4)

loop_
_atom_type_symbol
_atom_type_description
_atom_type_scat_dispersion_real
_atom_type_scat_dispersion_imag
_atom_type_scat_source
C C 0.0181 0.0091
;
International Tables for Crystallography
(1992, Vol. C, Tables 4.2.6.8 and 6.1.1.4)
;
H H 0.0000 0.0000
;
International Tables for Crystallography
(1992, Vol. C, Table 6.1.1.4)
;
O O 0.0492 0.0322
;
International Tables for Crystallography
(1992, Vol. C, Tables 4.2.6.8 and 6.1.1.4)
;
N N 0.0311 0.0180
;
International Tables for Crystallography
(1992, Vol. C, Tables 4.2.6.8 and 6.1.1.4)
;
Br Br -0.6763 1.2805
;
International Tables for Crystallography
(1992, Vol. C, Tables 4.2.6.8 and 6.1.1.4)
;
I I -0.3257 6.8362
;
International Tables for Crystallography
(1992, Vol. C, Tables 4.2.6.8 and 6.1.1.4)
;

loop_
_geom_angle_atom_site_label_1
_geom_angle_atom_site_label_2
_geom_angle_atom_site_label_3
_geom_angle
_geom_angle_publ_flag
C6 N1 C7 107.5(5) yes
C6 N1 C13 123.8(6) yes
C7 N1 C13 128.5(6) yes
C29 N2 C30 108.1(5) yes
C29 N2 C36 122.3(6) yes
C30 N2 C36 129.5(6) yes
C2 C1 C6 118.0(6) yes
C2 C1 C12 133.5(6) yes
C6 C1 C12 108.5(6) yes
C1 C2 C3 119.8(6) yes
Br1 C3 C2 118.9(5) yes
Br1 C3 C4 118.8(5) yes
C2 C3 C4 122.3(6) yes
C3 C4 C5 118.9(7) yes
C4 C5 C6 119.6(6) yes
N1 C6 C1 108.1(6) yes
N1 C6 C5 130.5(6) yes
C1 C6 C5 121.4(6) yes
N1 C7 C8 131.7(6) yes
N1 C7 C12 107.9(6) yes
C8 C7 C12 120.4(7) yes
C7 C8 C9 119.0(6) yes
C8 C9 C10 120.3(7) yes
C9 C10 C11 121.1(7) yes
C10 C11 C12 118.8(6) yes
C1 C12 C7 108.0(6) yes
C1 C12 C11 131.7(6) yes
C7 C12 C11 120.3(6) yes
O1 C13 N1 120.2(6) yes
O1 C13 C14 121.1(6) yes
N1 C13 C14 118.3(6) yes
C13 C14 C15 118.0(6) yes
C13 C14 C19 123.3(7) yes
C15 C14 C19 118.6(7) yes
I1 C15 C14 120.1(5) yes
I1 C15 C16 117.4(5) yes
C14 C15 C16 122.5(6) yes
C15 C16 C17 117.9(7) yes
C16 C17 C18 121.7(7) yes
C17 C18 C19 122.0(7) yes
C14 C19 C18 117.2(7) yes
C14 C19 C20 124.2(7) yes
C18 C19 C20 118.5(6) yes
C19 C20 C21 116.4(6) yes
C19 C20 C22 110.6(7) yes
C19 C20 C23 107.6(6) yes
C21 C20 C22 105.5(7) yes
C21 C20 C23 107.3(7) yes
C22 C20 C23 109.4(6) yes
C25 C24 C29 119.4(6) yes
C25 C24 C35 131.6(6) yes
C29 C24 C35 109.0(6) yes
C24 C25 C26 117.9(6) yes
Br2 C26 C25 118.6(5) yes
Br2 C26 C27 118.3(5) yes
C25 C26 C27 123.0(6) yes
C26 C27 C28 118.8(7) yes
C27 C28 C29 119.5(7) yes
N2 C29 C24 107.2(6) yes
N2 C29 C28 131.4(7) yes
C24 C29 C28 121.4(6) yes
N2 C30 C31 130.7(6) yes
N2 C30 C35 109.3(6) yes
C31 C30 C35 119.9(6) yes
C30 C31 C32 117.9(6) yes
C31 C32 C33 121.6(7) yes
C32 C33 C34 120.3(7) yes
C33 C34 C35 120.1(6) yes
C24 C35 C30 106.3(6) yes
C24 C35 C34 133.4(6) yes
C30 C35 C34 120.1(6) yes
O2 C36 N2 121.0(6) yes
O2 C36 C37 119.1(6) yes
N2 C36 C37 119.8(6) yes
C36 C37 C38 113.9(6) yes
C36 C37 C42 125.2(6) yes
C38 C37 C42 120.1(6) yes
I2 C38 C37 122.0(5) yes
I2 C38 C39 117.0(5) yes
C37 C38 C39 121.0(6) yes
C38 C39 C40 118.3(6) yes
C39 C40 C41 121.0(7) yes
C40 C41 C42 121.5(7) yes
C37 C42 C41 117.9(6) yes
C37 C42 C43 125.8(6) yes
C41 C42 C43 116.2(6) yes
C42 C43 C44 110.3(6) yes
C42 C43 C45 107.1(6) yes
C42 C43 C46 116.5(6) yes
C44 C43 C45 108.9(6) yes
C44 C43 C46 107.5(6) yes
C45 C43 C46 106.3(6) yes
C1 C2 H1 120.204 no
C3 C2 H1 120.045 no
C3 C4 H2 119.746 no
C5 C4 H2 121.327 no
C4 C5 H3 121.201 no
C6 C5 H3 119.165 no
C7 C8 H4 120.113 no
C9 C8 H4 120.844 no
C8 C9 H5 119.749 no
C10 C9 H5 119.885 no
C9 C10 H6 118.050 no
C11 C10 H6 120.740 no
C10 C11 H7 120.378 no
C12 C11 H7 120.748 no
C15 C16 H8 119.891 no
C17 C16 H8 122.214 no
C16 C17 H9 118.992 no
C18 C17 H9 119.333 no
C17 C18 H10 119.465 no
C19 C18 H10 118.497 no
C20 C21 H11 107.004 no
C20 C21 H12 111.307 no
C20 C21 H13 110.162 no
H11 C21 H12 109.436 no
H11 C21 H13 109.446 no
H12 C21 H13 109.441 no
C20 C22 H14 107.436 no
C20 C22 H15 109.043 no
C20 C22 H16 112.012 no
H14 C22 H15 109.437 no
H14 C22 H16 109.441 no
H15 C22 H16 109.426 no
C20 C23 H17 107.268 no
C20 C23 H18 111.319 no
C20 C23 H19 109.901 no
H17 C23 H18 109.440 no
H17 C23 H19 109.440 no
H18 C23 H19 109.433 no
C24 C25 H20 121.163 no
C26 C25 H20 120.866 no
C26 C27 H21 119.931 no
C28 C27 H21 121.287 no
C27 C28 H22 120.685 no
C29 C28 H22 119.828 no
C30 C31 H23 120.306 no
C32 C31 H23 121.782 no
C31 C32 H24 119.190 no
C33 C32 H24 119.182 no
C32 C33 H25 119.622 no
C34 C33 H25 120.077 no
C33 C34 H26 120.116 no
C35 C34 H26 119.781 no
C38 C39 H27 120.500 no
C40 C39 H27 121.140 no
C39 C40 H28 119.158 no
C41 C40 H28 119.762 no
C40 C41 H29 119.031 no
C42 C41 H29 119.321 no
C43 C44 H30 109.717 no
C43 C44 H31 107.264 no
C43 C44 H32 111.498 no
H30 C44 H31 109.433 no
H30 C44 H32 109.433 no
H31 C44 H32 109.454 no
C43 C45 H33 109.427 no
C43 C45 H34 111.091 no
C43 C45 H35 107.964 no
H33 C45 H34 109.452 no
H33 C45 H35 109.453 no
H34 C45 H35 109.425 no
C43 C46 H36 108.195 no
C43 C46 H37 112.208 no
C43 C46 H38 108.055 no
H36 C46 H37 109.439 no
H36 C46 H38 109.442 no
H37 C46 H38 109.455 no

loop_
_geom_bond_atom_site_label_1
_geom_bond_atom_site_label_2
_geom_bond_distance
_geom_bond_publ_flag
I1 C15 2.116(6) yes
I2 C38 2.105(7) yes
Br1 C3 1.911(6) yes
Br2 C26 1.912(7) yes
O1 C13 1.225(9) yes
O2 C36 1.235(9) yes
N1 C6 1.428(9) yes
N1 C7 1.455(9) yes
N1 C13 1.396(9) yes
N2 C29 1.425(8) yes
N2 C30 1.413(9) yes
N2 C36 1.383(9) yes
C1 C2 1.390(9) yes
C1 C6 1.404(9) yes
C1 C12 1.446(10) yes
C2 C3 1.361(10) yes
C3 C4 1.359(10) yes
C4 C5 1.399(9) yes
C5 C6 1.353(10) yes
C7 C8 1.397(10) yes
C7 C12 1.397(9) yes
C8 C9 1.370(10) yes
C9 C10 1.404(9) yes
C10 C11 1.373(9) yes
C11 C12 1.389(10) yes
C13 C14 1.499(10) yes
C14 C15 1.400(10) yes
C14 C19 1.427(9) yes
C15 C16 1.371(10) yes
C16 C17 1.366(10) yes
C17 C18 1.373(11) yes
C18 C19 1.381(11) yes
C19 C20 1.551(11) yes
C20 C21 1.521(10) yes
C20 C22 1.521(12) yes
C20 C23 1.524(11) yes
C24 C25 1.403(9) yes
C24 C29 1.416(10) yes
C24 C35 1.440(10) yes
C25 C26 1.366(10) yes
C26 C27 1.400(10) yes
C27 C28 1.392(9) yes
C28 C29 1.364(11) yes
C30 C31 1.383(10) yes
C30 C35 1.413(9) yes
C31 C32 1.419(10) yes
C32 C33 1.372(9) yes
C33 C34 1.360(9) yes
C34 C35 1.395(10) yes
C36 C37 1.508(10) yes
C37 C38 1.398(9) yes
C37 C42 1.397(10) yes
C38 C39 1.404(10) yes
C39 C40 1.366(11) yes
C40 C41 1.392(10) yes
C41 C42 1.388(9) yes
C42 C43 1.559(10) yes
C43 C44 1.510(10) yes
C43 C45 1.532(10) yes
C43 C46 1.541(10) yes
C2 H1 0.930 no
C4 H2 0.930 no
C5 H3 0.930 no
C8 H4 0.930 no
C9 H5 0.930 no
C10 H6 0.930 no
C11 H7 0.930 no
C16 H8 0.930 no
C17 H9 0.930 no
C18 H10 0.930 no
C21 H11 0.960 no
C21 H12 0.960 no
C21 H13 0.960 no
C22 H14 0.960 no
C22 H15 0.960 no
C22 H16 0.960 no
C23 H17 0.960 no
C23 H18 0.960 no
C23 H19 0.960 no
C25 H20 0.930 no
C27 H21 0.930 no
C28 H22 0.930 no
C31 H23 0.930 no
C32 H24 0.930 no
C33 H25 0.930 no
C34 H26 0.930 no
C39 H27 0.930 no
C40 H28 0.930 no
C41 H29 0.930 no
C44 H30 0.960 no
C44 H31 0.960 no
C44 H32 0.960 no
C45 H33 0.960 no
C45 H34 0.960 no
C45 H35 0.960 no
C46 H36 0.960 no
C46 H37 0.960 no
C46 H38 0.960 no

loop_
_geom_contact_atom_site_label_1
_geom_contact_atom_site_label_2
_geom_contact_distance
_geom_contact_publ_flag
_geom_contact_site_symmetry_2
I1 O1 3.599(5) no .
I1 N1 3.585(6) no .
I1 C13 3.203(7) no .
I2 N2 3.403(5) no .
I2 C36 3.163(7) no .
O1 C5 2.834(8) no .
O1 C6 2.812(8) no .
O1 C15 3.218(9) no .
O1 C19 3.304(8) no .
O1 C21 3.326(9) no .
O2 C28 2.822(8) no .
O2 C29 2.793(8) no .
O2 C38 3.192(8) no .
O2 C42 3.211(8) no .
O2 C46 3.174(8) no .
N1 C2 3.596(8) no .
N1 C15 3.266(9) no .
N1 C19 3.474(9) no .
N1 C21 3.195(9) no .
N2 C38 3.216(8) no .
N2 C42 3.543(8) no .
N2 C46 3.319(9) no .
C1 C4 2.777(10) no .
C2 C5 2.763(10) no .
C2 C11 3.328(9) no .
C3 C6 2.725(9) no .
C5 C13 3.088(9) no .
C7 C10 2.756(10) no .
C7 C14 3.022(9) no .
C7 C15 3.596(10) no .
C8 C11 2.805(9) no .
C8 C13 3.255(10) no .
C8 C14 3.029(9) no .
C8 C15 3.357(10) no .
C8 C19 3.505(9) no .
C9 C12 2.769(10) no .
C13 C20 3.122(9) no .
C13 C21 2.863(10) no .
C14 C17 2.763(11) no .
C14 C21 3.090(10) no .
C14 C23 3.415(10) no .
C15 C18 2.728(10) no .
C16 C19 2.823(11) no .
C18 C22 2.880(12) no .
C18 C23 3.192(11) no .
C24 C27 2.787(10) no .
C24 C31 3.599(9) no .
C25 C28 2.815(10) no .
C25 C34 3.333(10) no .
C26 C29 2.737(9) no .
C28 C36 3.070(10) no .
C30 C33 2.786(10) no .
C30 C37 3.047(9) no .
C30 C38 3.592(9) no .
C31 C34 2.803(9) no .
C31 C36 3.196(10) no .
C31 C37 3.045(10) no .
C31 C38 3.476(9) no .
C31 C42 3.586(10) no .
C32 C35 2.751(10) no .
C36 C43 3.199(11) no .
C36 C46 2.871(10) no .
C37 C40 2.772(9) no .
C37 C45 3.584(10) no .
C37 C46 3.074(9) no .
C38 C41 2.749(10) no .
C39 C42 2.822(9) no .
C41 C44 2.978(10) no .
C41 C45 2.976(10) no .
O1 C9 3.536(9) no 1_455
O1 C10 3.526(8) no 1_455
O1 C22 3.596(10) no 2_456
O2 C32 3.404(9) no 1_655
O2 C33 3.285(8) no 1_655
C1 C34 3.452(9) no .
C2 C33 3.578(9) no .
C3 C32 3.592(9) no .
C3 C33 3.517(9) no .
C9 O1 3.536(9) no 1_655
C9 C26 3.559(9) no .
C10 O1 3.526(8) no 1_655
C10 C26 3.593(10) no .
C11 C24 3.473(9) no .
C22 O1 3.596(10) no 2_556
C24 C11 3.473(9) no .
C26 C9 3.559(9) no .
C26 C10 3.593(10) no .
C32 O2 3.404(9) no 1_455
C32 C3 3.592(9) no .
C33 O2 3.285(8) no 1_455
C33 C2 3.578(9) no .
C33 C3 3.517(9) no .
C34 C1 3.452(9) no .
C38 C44 3.599(10) no 3_745
C39 C44 3.501(11) no 3_745
C44 C38 3.599(10) no 3_755
C44 C39 3.501(11) no 3_755
I1 H8 3.0071 no .
I2 H27 3.0287 no .
Br1 H1 2.8843 no .
Br1 H2 2.8738 no .
Br2 H20 2.8969 no .
Br2 H21 2.9070 no .
O1 H3 2.2608 no .
O1 H11 3.5591 no .
O1 H12 2.5653 no .
O1 H17 3.0780 no .
O2 H22 2.2650 no .
O2 H36 3.1633 no .
O2 H38 2.4893 no .
N1 H3 2.7476 no .
N1 H4 2.8450 no .
N1 H11 2.7713 no .
N1 H12 2.8139 no .
N2 H22 2.7811 no .
N2 H23 2.7884 no .
N2 H36 2.6528 no .
N2 H38 3.1950 no .
C1 H3 3.2383 no .
C1 H7 2.8404 no .
C2 H2 3.2126 no .
C2 H7 3.1825 no .
C3 H3 3.2213 no .
C4 H1 3.2143 no .
C6 H1 3.2421 no .
C6 H2 3.2234 no .
C6 H11 3.5660 no .
C6 H12 3.3732 no .
C7 H5 3.2262 no .
C7 H7 3.2587 no .
C7 H11 2.8887 no .
C8 H6 3.2278 no .
C8 H11 3.2030 no .
C9 H7 3.2569 no .
C10 H4 3.2507 no .
C11 H1 3.1868 no .
C11 H5 3.2490 no .
C12 H1 2.8650 no .
C12 H4 3.2631 no .
C12 H6 3.2244 no .
C13 H3 2.8629 no .
C13 H4 3.0821 no .
C13 H11 2.8138 no .
C13 H12 2.3767 no .
C13 H17 3.3083 no .
C14 H4 2.4441 no .
C14 H8 3.2610 no .
C14 H10 3.2378 no .
C14 H11 3.0348 no .
C14 H12 2.9976 no .
C14 H17 3.1997 no .
C15 H4 2.6711 no .
C15 H9 3.1846 no .
C16 H4 3.1655 no .
C16 H10 3.2214 no .
C17 H4 3.4214 no .
C18 H4 3.2834 no .
C18 H8 3.2387 no .
C18 H14 3.0413 no .
C18 H15 2.5487 no .
C18 H17 3.5496 no .
C18 H19 2.8945 no .
C19 H4 2.8121 no .
C19 H9 3.2376 no .
C19 H11 2.7220 no .
C19 H12 2.8880 no .
C19 H13 3.4169 no .
C19 H14 2.6989 no .
C19 H15 2.6624 no .
C19 H16 3.3707 no .
C19 H17 2.6597 no .
C19 H18 3.3320 no .
C19 H19 2.6075 no .
C20 H10 2.6216 no .
C21 H14 2.5869 no .
C21 H15 3.2636 no .
C21 H16 2.5961 no .
C21 H17 2.6002 no .
C21 H18 2.6406 no .
C21 H19 3.2939 no .
C22 H10 2.5438 no .
C22 H11 2.6451 no .
C22 H12 3.2718 no .
C22 H13 2.5067 no .
C22 H17 3.2967 no .
C22 H18 2.6529 no .
C22 H19 2.7170 no .
C23 H10 3.1603 no .
C23 H11 3.2700 no .
C23 H12 2.5960 no .
C23 H13 2.7001 no .
C23 H14 3.3002 no .
C23 H15 2.6788 no .
C23 H16 2.6846 no .
C24 H22 3.2619 no .
C24 H26 2.8581 no .
C25 H21 3.2574 no .
C25 H26 3.1831 no .
C26 H22 3.2494 no .
C27 H20 3.2675 no .
C29 H20 3.2811 no .
C29 H21 3.2269 no .
C29 H36 3.5655 no .
C30 H24 3.2383 no .
C30 H26 3.2714 no .
C30 H36 2.9342 no .
C31 H25 3.2707 no .
C31 H35 3.2339 no .
C31 H36 3.1583 no .
C32 H26 3.2095 no .
C33 H23 3.2779 no .
C34 H20 3.1967 no .
C34 H24 3.2020 no .
C35 H20 2.8549 no .
C35 H23 3.2631 no .
C35 H25 3.2284 no .
C36 H22 2.8628 no .
C36 H23 3.0197 no .
C36 H36 2.5759 no .
C36 H38 2.5467 no .
C37 H23 2.4563 no .
C37 H27 3.2769 no .
C37 H29 3.2252 no .
C37 H35 3.5669 no .
C37 H36 2.9208 no .
C37 H38 3.0345 no .
C38 H23 2.8947 no .
C38 H28 3.2197 no .
C39 H23 3.5865 no .
C39 H29 3.2265 no .
C41 H23 3.5199 no .
C41 H27 3.2447 no .
C41 H30 2.6388 no .
C41 H31 3.2454 no .
C41 H33 2.5367 no .
C41 H35 3.4406 no .
C42 H23 2.8167 no .
C42 H28 3.2572 no .
C42 H30 2.6639 no .
C42 H31 2.6882 no .
C42 H32 3.3637 no .
C42 H33 2.5187 no .
C42 H34 3.3197 no .
C42 H35 2.7769 no .
C42 H36 2.7887 no .
C42 H37 3.4589 no .
C42 H38 2.8325 no .
C43 H23 3.4425 no .
C43 H29 2.6054 no .
C44 H29 2.7065 no .
C44 H33 2.7949 no .
C44 H34 2.5637 no .
C44 H35 3.2772 no .
C44 H36 3.2853 no .
C44 H37 2.6649 no .
C44 H38 2.6292 no .
C45 H23 3.3669 no .
C45 H29 2.8696 no .
C45 H30 2.6666 no .
C45 H31 3.2942 no .
C45 H32 2.6748 no .
C45 H36 2.6352 no .
C45 H37 2.6441 no .
C45 H38 3.2899 no .
C46 H30 3.3014 no .
C46 H31 2.6351 no .
C46 H32 2.6188 no .
C46 H33 3.2900 no .
C46 H34 2.7455 no .
C46 H35 2.5094 no .
H1 H7 2.7880 no .
H2 H3 2.3644 no .
H3 H12 3.5804 no .
H4 H5 2.3105 no .
H4 H11 3.2156 no .
H5 H6 2.3076 no .
H6 H7 2.3209 no .
H8 H9 2.3128 no .
H9 H10 2.2858 no .
H10 H14 2.8178 no .
H10 H15 1.9417 no .
H10 H16 3.3975 no .
H10 H19 2.7165 no .
H11 H14 2.4485 no .
H11 H15 3.5131 no .
H11 H16 2.9452 no .
H11 H17 3.4335 no .
H11 H18 3.5363 no .
H12 H14 3.5020 no .
H12 H16 3.4516 no .
H12 H17 2.3810 no .
H12 H18 2.8366 no .
H12 H19 3.4913 no .
H13 H14 2.7438 no .
H13 H15 3.4047 no .
H13 H16 2.3114 no .
H13 H17 2.9817 no .
H13 H18 2.5363 no .
H13 H19 3.5694 no .
H14 H18 3.5250 no .
H14 H19 3.5764 no .
H15 H17 3.5546 no .
H15 H18 2.9298 no .
H15 H19 2.5592 no .
H16 H17 3.5348 no .
H16 H18 2.4963 no .
H16 H19 3.0170 no .
H20 H26 2.7937 no .
H21 H22 2.3493 no .
H23 H24 2.3621 no .
H23 H33 3.4709 no .
H23 H35 2.7637 no .
H23 H36 3.0354 no .
H24 H25 2.2857 no .
H25 H26 2.2931 no .
H27 H28 2.3007 no .
H28 H29 2.3086 no .
H29 H30 2.1100 no .
H29 H31 3.1231 no .
H29 H32 3.5043 no .
H29 H33 2.2959 no .
H29 H34 3.4799 no .
H29 H35 3.5318 no .
H30 H33 2.6506 no .
H30 H34 2.7807 no .
H30 H35 3.5709 no .
H30 H37 3.5395 no .
H30 H38 3.5196 no .
H31 H34 3.4619 no .
H31 H36 3.4969 no .
H31 H37 2.9485 no .
H31 H38 2.4425 no .
H32 H33 3.1344 no .
H32 H34 2.4111 no .
H32 H35 3.4642 no .
H32 H36 3.5017 no .
H32 H37 2.4636 no .
H32 H38 2.8722 no .
H33 H36 3.4475 no .
H33 H37 3.5654 no .
H34 H36 3.0666 no .
H34 H37 2.5882 no .
H34 H38 3.5938 no .
H35 H36 2.3283 no .
H35 H37 2.7276 no .
H35 H38 3.4123 no .
I1 H10 3.4904 no 2_446
I1 H15 3.3945 no 2_446
I1 H20 3.2857 no .
I1 H26 3.4046 no .
I2 H23 3.4147 no 3_645
I2 H24 3.3461 no 3_645
I2 H30 3.5859 no 1_545
I2 H31 3.1858 no 3_745
I2 H33 3.3447 no 1_545
Br1 H20 3.4418 no 1_565
Br1 H21 3.0974 no 1_465
Br1 H26 3.5909 no 1_565
Br1 H27 3.0159 no 3_655
Br1 H35 3.2968 no .
Br2 H1 3.4168 no 1_545
Br2 H2 3.2045 no 1_645
Br2 H7 3.4357 no 1_545
Br2 H15 3.5908 no 2_546
Br2 H19 2.9534 no 2_546
Br2 H37 3.3159 no 1_545
O1 H5 3.0594 no 1_455
O1 H6 3.1063 no 1_455
O1 H9 2.7328 no 2_446
O1 H13 3.3214 no 2_456
O1 H16 2.7333 no 2_456
O2 H24 2.9921 no 1_655
O2 H25 2.7881 no 1_655
O2 H29 3.2861 no 3_745
C1 H26 3.5866 no .
C3 H25 3.5371 no .
C4 H25 3.3858 no .
C5 H6 3.0602 no 1_455
C5 H15 3.5913 no 2_456
C5 H16 2.9977 no 2_456
C5 H25 3.5753 no .
C6 H26 3.4729 no .
C7 H18 3.5970 no 2_556
C9 H9 3.3513 no 2_546
C10 H3 2.9687 no 1_655
C11 H3 3.5818 no 1_655
C11 H18 3.5602 no 2_556
C12 H18 3.5224 no 2_556
C13 H9 3.4565 no 2_446
C14 H9 3.4198 no 2_446
C15 H10 3.3856 no 2_446
C16 H13 3.5694 no 1_545
C16 H14 3.2287 no 2_446
C16 H17 3.3600 no 2_546
C16 H19 3.5332 no 2_546
C17 H5 3.0986 no 2_446
C17 H13 3.5312 no 1_545
C17 H17 3.2568 no 2_546
C18 H5 3.1715 no 2_446
C21 H8 3.4579 no 1_565
C21 H14 3.2252 no 2_456
C21 H17 3.0657 no 2_556
C21 H18 3.5986 no 2_556
C22 H3 3.2073 no 2_556
C22 H8 3.4686 no 2_546
C22 H12 3.1290 no 2_556
C23 H8 3.5025 no 2_446
C23 H9 3.5545 no 2_446
C23 H11 3.1500 no 2_456
C23 H13 3.4905 no 2_456
C24 H34 3.1624 no 1_545
C25 H34 3.2364 no 1_545
C26 H34 3.2645 no 1_545
C26 H37 3.1624 no 1_545
C27 H6 3.4081 no .
C27 H32 3.0893 no 1_545
C27 H34 3.2547 no 1_545
C27 H37 3.1230 no 1_545
C28 H6 3.5146 no .
C28 H25 3.1584 no 1_655
C28 H32 3.0301 no 1_545
C28 H34 3.1839 no 1_545
C29 H7 3.5478 no .
C29 H34 3.1321 no 1_545
C30 H28 3.2956 no 3_645
C31 H28 3.1822 no 3_645
C32 H28 3.0010 no 3_645
C32 H29 3.5204 no 3_645
C33 H22 3.0908 no 1_455
C33 H28 3.0122 no 3_645
C34 H22 3.5980 no 1_455
C34 H28 3.1289 no 3_645
C35 H28 3.2512 no 3_645
C38 H30 3.2787 no 3_745
C38 H31 3.1439 no 3_745
C39 H30 3.4009 no 3_745
C39 H31 3.1246 no 3_745
C39 H32 3.4049 no 3_745
C39 H33 3.2472 no 3_645
C44 H27 3.4832 no 3_755
C45 H27 3.2881 no 3_655
C46 H1 3.4475 no .
C46 H7 3.2875 no .
H1 Br2 3.4168 no 1_565
H1 C46 3.4475 no .
H1 H20 3.5415 no 1_565
H1 H35 2.9837 no .
H1 H36 2.7831 no .
H1 H37 3.2716 no .
H2 Br2 3.2045 no 1_465
H2 H7 3.3432 no 1_455
H2 H21 3.1744 no 1_465
H2 H37 3.1212 no 1_455
H2 H38 3.4820 no 1_455
H3 C10 2.9687 no 1_455
H3 C11 3.5818 no 1_455
H3 C22 3.2073 no 2_456
H3 H6 2.4171 no 1_455
H3 H7 3.4917 no 1_455
H3 H15 3.2747 no 2_456
H3 H16 2.3915 no 2_456
H5 O1 3.0594 no 1_655
H5 C17 3.0986 no 2_546
H5 C18 3.1715 no 2_546
H5 H9 2.6405 no 2_546
H5 H10 2.7755 no 2_546
H6 O1 3.1063 no 1_655
H6 C5 3.0602 no 1_655
H6 C27 3.4081 no .
H6 C28 3.5146 no .
H6 H3 2.4171 no 1_655
H6 H25 3.5980 no 1_655
H7 Br2 3.4357 no 1_565
H7 C29 3.5478 no .
H7 C46 3.2875 no .
H7 H2 3.3432 no 1_655
H7 H3 3.4917 no 1_655
H7 H36 2.8136 no .
H7 H37 3.1327 no .
H7 H38 3.3973 no .
H8 C21 3.4579 no 1_545
H8 C22 3.4686 no 2_446
H8 C23 3.5025 no 2_546
H8 H11 3.5274 no 1_545
H8 H12 3.2909 no 1_545
H8 H13 3.0084 no 1_545
H8 H14 2.8246 no 2_446
H8 H15 3.2875 no 2_446
H8 H17 2.9658 no 2_546
H8 H19 3.2172 no 2_546
H9 O1 2.7328 no 2_546
H9 C9 3.3513 no 2_446
H9 C13 3.4565 no 2_546
H9 C14 3.4198 no 2_546
H9 C23 3.5545 no 2_546
H9 H5 2.6405 no 2_446
H9 H13 2.8796 no 1_545
H9 H17 2.7524 no 2_546
H9 H19 3.5787 no 2_546
H10 I1 3.4904 no 2_546
H10 C15 3.3856 no 2_546
H10 H5 2.7755 no 2_446
H11 C23 3.1500 no 2_556
H11 H8 3.5274 no 1_565
H11 H12 3.5684 no 2_556
H11 H17 2.6300 no 2_556
H11 H18 2.7986 no 2_556
H12 C22 3.1290 no 2_456
H12 H8 3.2909 no 1_565
H12 H11 3.5684 no 2_456
H12 H13 3.5849 no 2_456
H12 H14 2.5223 no 2_456
H12 H16 2.8731 no 2_456
H13 O1 3.3214 no 2_556
H13 C16 3.5694 no 1_565
H13 C17 3.5312 no 1_565
H13 C23 3.4905 no 2_556
H13 H8 3.0084 no 1_565
H13 H9 2.8796 no 1_565
H13 H12 3.5849 no 2_556
H13 H14 3.0811 no 2_456
H13 H17 2.6330 no 2_556
H13 H18 3.5679 no 2_556
H14 C16 3.2287 no 2_546
H14 C21 3.2252 no 2_556
H14 H8 2.8246 no 2_546
H14 H12 2.5223 no 2_556
H14 H13 3.0811 no 2_556
H14 H17 3.4784 no 2_556
H15 I1 3.3945 no 2_546
H15 Br2 3.5908 no 2_446
H15 C5 3.5913 no 2_556
H15 H3 3.2747 no 2_556
H15 H8 3.2875 no 2_546
H16 O1 2.7333 no 2_556
H16 C5 2.9977 no 2_556
H16 H3 2.3915 no 2_556
H16 H12 2.8731 no 2_556
H17 C16 3.3600 no 2_446
H17 C17 3.2568 no 2_446
H17 C21 3.0657 no 2_456
H17 H8 2.9658 no 2_446
H17 H9 2.7524 no 2_446
H17 H11 2.6300 no 2_456
H17 H13 2.6330 no 2_456
H17 H14 3.4784 no 2_456
H18 C7 3.5970 no 2_456
H18 C11 3.5602 no 2_456
H18 C12 3.5224 no 2_456
H18 C21 3.5986 no 2_456
H18 H11 2.7986 no 2_456
H18 H13 3.5679 no 2_456
H19 Br2 2.9534 no 2_446
H19 C16 3.5332 no 2_446
H19 H8 3.2172 no 2_446
H19 H9 3.5787 no 2_446
H20 I1 3.2857 no .
H20 Br1 3.4418 no 1_545
H20 H1 3.5415 no 1_545
H21 Br1 3.0974 no 1_645
H21 H2 3.1744 no 1_645
H21 H26 3.4909 no 1_655
H21 H32 3.0509 no 1_545
H21 H37 3.0241 no 1_545
H22 C33 3.0908 no 1_655
H22 C34 3.5980 no 1_655
H22 H25 2.5334 no 1_655
H22 H26 3.4566 no 1_655
H22 H28 3.4595 no 3_745
H22 H32 2.9298 no 1_545
H23 I2 3.4147 no 3_655
H24 I2 3.3461 no 3_655
H24 O2 2.9921 no 1_455
H24 H28 3.4345 no 3_645
H24 H29 3.3585 no 3_645
H24 H31 3.1846 no 1_455
H24 H38 3.0709 no 1_455
H25 O2 2.7881 no 1_455
H25 C3 3.5371 no .
H25 C4 3.3858 no .
H25 C5 3.5753 no .
H25 C28 3.1584 no 1_455
H25 H6 3.5980 no 1_455
H25 H22 2.5334 no 1_455
H25 H28 3.4779 no 3_645
H25 H38 3.1057 no 1_455
H26 I1 3.4046 no .
H26 Br1 3.5909 no 1_545
H26 C1 3.5866 no .
H26 C6 3.4729 no .
H26 H21 3.4909 no 1_455
H26 H22 3.4566 no 1_455
H27 Br1 3.0159 no 3_645
H27 C44 3.4832 no 3_745
H27 C45 3.2881 no 3_645
H27 H31 2.9722 no 3_745
H27 H32 3.3134 no 3_745
H27 H33 2.8121 no 3_645
H27 H34 3.5507 no 3_645
H27 H35 3.0193 no 3_645
H28 C30 3.2956 no 3_655
H28 C31 3.1822 no 3_655
H28 C32 3.0010 no 3_655
H28 C33 3.0122 no 3_655
H28 C34 3.1289 no 3_655
H28 C35 3.2512 no 3_655
H28 H22 3.4595 no 3_755
H28 H24 3.4345 no 3_655
H28 H25 3.4779 no 3_655
H29 O2 3.2861 no 3_755
H29 C32 3.5204 no 3_655
H29 H24 3.3585 no 3_655
H30 I2 3.5859 no 1_565
H30 C38 3.2787 no 3_755
H30 C39 3.4009 no 3_755
H31 I2 3.1858 no 3_755
H31 C38 3.1439 no 3_755
H31 C39 3.1246 no 3_755
H31 H24 3.1846 no 1_655
H31 H27 2.9722 no 3_755
H32 C27 3.0893 no 1_565
H32 C28 3.0301 no 1_565
H32 C39 3.4049 no 3_755
H32 H21 3.0509 no 1_565
H32 H22 2.9298 no 1_565
H32 H27 3.3134 no 3_755
H33 I2 3.3447 no 1_565
H33 C39 3.2472 no 3_655
H33 H27 2.8121 no 3_655
H34 C24 3.1624 no 1_565
H34 C25 3.2364 no 1_565
H34 C26 3.2645 no 1_565
H34 C27 3.2547 no 1_565
H34 C28 3.1839 no 1_565
H34 C29 3.1321 no 1_565
H34 H27 3.5507 no 3_655
H35 Br1 3.2968 no .
H35 H1 2.9837 no .
H35 H27 3.0193 no 3_655
H36 H1 2.7831 no .
H36 H7 2.8136 no .
H37 Br2 3.3159 no 1_565
H37 C26 3.1624 no 1_565
H37 C27 3.1230 no 1_565
H37 H1 3.2716 no .
H37 H2 3.1212 no 1_655
H37 H7 3.1327 no .
H37 H21 3.0241 no 1_565
H38 H2 3.4820 no 1_655
H38 H7 3.3973 no .
H38 H24 3.0709 no 1_655
H38 H25 3.1057 no 1_655

loop_
_geom_torsion_atom_site_label_1
_geom_torsion_atom_site_label_2
_geom_torsion_atom_site_label_3
_geom_torsion_atom_site_label_4
_geom_torsion
_geom_torsion_publ_flag
C6 N1 C7 C8 -178.3(6) no
C6 N1 C7 C12 -0.5(7) no
C7 N1 C6 C1 -0.1(7) no
C7 N1 C6 C5 179.3(6) no
C6 N1 C13 O1 5.1(9) no
C6 N1 C13 C14 178.5(5) no
C13 N1 C6 C1 174.8(5) no
C13 N1 C6 C5 -5.8(10) no
C7 N1 C13 O1 178.9(6) no
C7 N1 C13 C14 -7.7(9) no
C13 N1 C7 C8 7.1(11) no
C13 N1 C7 C12 -175.1(6) no
C29 N2 C30 C31 178.7(6) no
C29 N2 C30 C35 0.5(7) no
C30 N2 C29 C24 -0.1(6) no
C30 N2 C29 C28 177.7(6) no
C29 N2 C36 O2 -10.6(9) no
C29 N2 C36 C37 167.5(5) no
C36 N2 C29 C24 -178.1(5) no
C36 N2 C29 C28 -0.3(10) no
C30 N2 C36 O2 171.9(6) no
C30 N2 C36 C37 -10.1(10) no
C36 N2 C30 C31 -3.5(11) no
C36 N2 C30 C35 178.3(6) no
C2 C1 C6 N1 -179.3(5) no
C2 C1 C6 C5 1.2(9) no
C6 C1 C2 C3 -1.3(9) no
C2 C1 C12 C7 179.0(7) no
C2 C1 C12 C11 -1.5(12) no
C12 C1 C2 C3 178.8(6) no
C6 C1 C12 C7 -1.0(7) no
C6 C1 C12 C11 178.5(6) no
C12 C1 C6 N1 0.6(7) no
C12 C1 C6 C5 -178.8(5) no
C1 C2 C3 Br1 179.7(5) no
C1 C2 C3 C4 1.3(9) no
Br1 C3 C4 C5 -179.5(4) no
C2 C3 C4 C5 -1.1(9) no
C3 C4 C5 C6 1.1(9) no
C4 C5 C6 N1 179.6(6) no
C4 C5 C6 C1 -1.1(9) no
N1 C7 C8 C9 178.1(6) no
N1 C7 C12 C1 0.9(7) no
N1 C7 C12 C11 -178.7(5) no
C8 C7 C12 C1 179.0(6) no
C8 C7 C12 C11 -0.5(9) no
C12 C7 C8 C9 0.5(9) no
C7 C8 C9 C10 -1.4(9) no
C8 C9 C10 C11 2.3(10) no
C9 C10 C11 C12 -2.3(9) no
C10 C11 C12 C1 -178.0(6) no
C10 C11 C12 C7 1.4(9) no
O1 C13 C14 C15 89.0(7) no
O1 C13 C14 C19 -87.6(8) no
N1 C13 C14 C15 -84.2(8) no
N1 C13 C14 C19 99.2(7) no
C13 C14 C15 I1 -0.2(9) no
C13 C14 C15 C16 -178.7(6) no
C13 C14 C19 C18 176.0(6) no
C13 C14 C19 C20 0.3(10) no
C15 C14 C19 C18 -0.5(9) no
C15 C14 C19 C20 -176.2(6) no
C19 C14 C15 I1 176.6(5) no
C19 C14 C15 C16 -1.9(10) no
I1 C15 C16 C17 -176.3(4) no
C14 C15 C16 C17 2.2(10) no
C15 C16 C17 C18 -0.1(11) no
C16 C17 C18 C19 -2.4(12) no
C17 C18 C19 C14 2.6(11) no
C17 C18 C19 C20 178.6(6) no
C14 C19 C20 C21 -26.2(10) no
C14 C19 C20 C22 -146.6(6) no
C14 C19 C20 C23 94.1(7) no
C18 C19 C20 C21 158.1(6) no
C18 C19 C20 C22 37.8(9) no
C18 C19 C20 C23 -81.5(8) no
C25 C24 C29 N2 178.1(5) no
C25 C24 C29 C28 0.1(9) no
C29 C24 C25 C26 0.6(9) no
C25 C24 C35 C30 -177.5(7) no
C25 C24 C35 C34 5.7(12) no
C35 C24 C25 C26 178.7(6) no
C29 C24 C35 C30 0.7(7) no
C29 C24 C35 C34 -176.1(6) no
C35 C24 C29 N2 -0.4(7) no
C35 C24 C29 C28 -178.4(5) no
C24 C25 C26 Br2 179.1(5) no
C24 C25 C26 C27 -0.8(10) no
Br2 C26 C27 C28 -179.6(4) no
C25 C26 C27 C28 0.2(10) no
C26 C27 C28 C29 0.5(9) no
C27 C28 C29 N2 -178.1(6) no
C27 C28 C29 C24 -0.6(10) no
N2 C30 C31 C32 -177.8(6) no
N2 C30 C35 C24 -0.7(7) no
N2 C30 C35 C34 176.6(5) no
C31 C30 C35 C24 -179.1(6) no
C31 C30 C35 C34 -1.8(9) no
C35 C30 C31 C32 0.2(9) no
C30 C31 C32 C33 2.0(9) no
C31 C32 C33 C34 -2.5(9) no
C32 C33 C34 C35 0.8(9) no
C33 C34 C35 C24 177.8(6) no
C33 C34 C35 C30 1.4(9) no
O2 C36 C37 C38 94.9(7) no
O2 C36 C37 C42 -74.8(9) no
N2 C36 C37 C38 -83.2(7) no
N2 C36 C37 C42 107.1(7) no
C36 C37 C38 I2 10.2(9) no
C36 C37 C38 C39 -168.8(6) no
C36 C37 C42 C41 165.6(6) no
C36 C37 C42 C43 -17.0(11) no
C38 C37 C42 C41 -3.5(10) no
C38 C37 C42 C43 174.0(6) no
C42 C37 C38 I2 -179.6(5) no
C42 C37 C38 C39 1.4(10) no
I2 C38 C39 C40 -178.6(5) no
C37 C38 C39 C40 0.5(11) no
C38 C39 C40 C41 -0.3(12) no
C39 C40 C41 C42 -2.0(12) no
C40 C41 C42 C37 3.8(11) no
C40 C41 C42 C43 -173.9(7) no
C37 C42 C43 C44 126.1(7) no
C37 C42 C43 C45 -115.5(7) no
C37 C42 C43 C46 3.3(10) no
C41 C42 C43 C44 -56.4(8) no
C41 C42 C43 C45 62.0(8) no
C41 C42 C43 C46 -179.2(6) no
